data_7029933
loop_
_publ_author_name
'Zheng, Fangrui'
'Xie, Zuowei'

_publ_section_title
;
 Reaction of o-carboranes with sterically demanding N-heterocyclic
 carbene: synthesis and structural characterization of 1 : 1 adducts.
;
_journal_issue 41
_journal_name_full 'Dalton transactions (Cambridge, England : 2003)'
_journal_page_first 12907
_journal_page_last 12914
_journal_paper_doi 10.1039/c2dt31765f
_journal_volume 41
_journal_year 2012
_chemical_formula_sum 'C33 H52 B10 N2'
_chemical_formula_weight 584.87
_chemical_name_systematic
;
?
;
_space_group_IT_number 14
_symmetry_cell_setting monoclinic
_symmetry_space_group_name_Hall '-P 2yn'
_symmetry_space_group_name_H-M 'P 1 21/n 1'
_atom_sites_solution_hydrogens geom
_atom_sites_solution_primary direct
_atom_sites_solution_secondary difmap
_audit_creation_method SHELXL-97
_cell_angle_alpha 90.00
_cell_angle_beta 105.0860(10)
_cell_angle_gamma 90.00
_cell_formula_units_Z 4
_cell_length_a 11.2685(7)
_cell_length_b 16.9203(10)
_cell_length_c 19.2291(12)
_cell_measurement_reflns_used 120
_cell_measurement_temperature 296(2)
_cell_measurement_theta_max 15
_cell_measurement_theta_min 15
_cell_volume 3540.0(4)
_computing_cell_refinement 'BRUKER KAPPA APEXII DUO DIFFRACTOMETER'
_computing_data_collection 'BRUKER KAPPA APEXII DUO DIFFRACTOMETER'
_computing_data_reduction 'BRUKER KAPPA APEXII DUO DIFFRACTOMETER'
_computing_molecular_graphics 'SIEMENS SHELXTL'
_computing_publication_material 'SIEMENS SHELXTL'
_computing_structure_refinement 'SHELXL-97 (Sheldrick, 2008)'
_computing_structure_solution 'SHELXS-97 (Sheldrick, 2008)'
_diffrn_ambient_temperature 296(2)
_diffrn_measured_fraction_theta_full 0.998
_diffrn_measured_fraction_theta_max 0.998
_diffrn_measurement_device_type 'BRUKER KAPPA APEXII DUO DIFFRACTOMETER'
_diffrn_measurement_method 'PHI & OMEGA SCAN'
_diffrn_radiation_monochromator graphite
_diffrn_radiation_source 'fine-focus sealed tube'
_diffrn_radiation_type MoK\a
_diffrn_radiation_wavelength 0.71073
_diffrn_reflns_av_R_equivalents 0.1139
_diffrn_reflns_av_sigmaI/netI 0.0804
_diffrn_reflns_limit_h_max 13
_diffrn_reflns_limit_h_min -13
_diffrn_reflns_limit_k_max 20
_diffrn_reflns_limit_k_min -20
_diffrn_reflns_limit_l_max 23
_diffrn_reflns_limit_l_min -23
_diffrn_reflns_number 39399
_diffrn_reflns_theta_full 25.25
_diffrn_reflns_theta_max 25.25
_diffrn_reflns_theta_min 1.63
_exptl_absorpt_coefficient_mu 0.058
_exptl_absorpt_correction_T_max 0.7208
_exptl_absorpt_correction_T_min 0.5855
_exptl_absorpt_correction_type multi-scan
_exptl_crystal_colour colourless
_exptl_crystal_density_diffrn 1.097
_exptl_crystal_density_method 'not measured'
_exptl_crystal_description block
_exptl_crystal_F_000 1256
_exptl_crystal_size_max 0.40
_exptl_crystal_size_mid 0.30
_exptl_crystal_size_min 0.20
_refine_diff_density_max 0.432
_refine_diff_density_min -0.528
_refine_diff_density_rms 0.044
_refine_ls_extinction_method none
_refine_ls_goodness_of_fit_ref 1.019
_refine_ls_hydrogen_treatment riding
_refine_ls_matrix_type full
_refine_ls_number_parameters 406
_refine_ls_number_reflns 6411
_refine_ls_number_restraints 0
_refine_ls_restrained_S_all 1.019
_refine_ls_R_factor_all 0.1068
_refine_ls_R_factor_gt 0.0594
_refine_ls_shift/su_max 0.000
_refine_ls_shift/su_mean 0.000
_refine_ls_structure_factor_coef Fsqd
_refine_ls_weighting_details 'calc w=1/[\s^2^(Fo^2^)+(0.0805P)^2^+0.8043P] where P=(Fo^2^+2Fc^2^)/3'
_refine_ls_weighting_scheme calc
_refine_ls_wR_factor_gt 0.1456
_refine_ls_wR_factor_ref 0.1754
_reflns_number_gt 3929
_reflns_number_total 6411
_reflns_threshold_expression >2sigma(I)
_cod_data_source_file c2dt31765f.txt
_cod_data_source_block 3i
_cod_depositor_comments
;
The following automatic conversions were performed:

'_symmetry_cell_setting' value 'Monoclinic' changed to 'monoclinic'
according to
/usr/data/users/saulius/automatic-downloads/retrospective/RSC/lib/dictionaries/cif_core.dic
dictionary named 'cif_core.dic' version 2.4.2 from 2011-04-26.

Automatic conversion script
Id: cif_fix_values 2281 2013-09-26 08:29:07Z andrius 
;
_cod_original_sg_symbol_H-M P2(1)/n
_cod_database_code 7029933

loop_
_symmetry_equiv_pos_as_xyz
'x, y, z'
'-x+1/2, y+1/2, -z+1/2'
'-x, -y, -z'
'x-1/2, -y-1/2, z-1/2'

loop_
_atom_site_label
_atom_site_type_symbol
_atom_site_fract_x
_atom_site_fract_y
_atom_site_fract_z
_atom_site_U_iso_or_equiv
_atom_site_adp_type
_atom_site_occupancy
_atom_site_symmetry_multiplicity
_atom_site_calc_flag
_atom_site_refinement_flags
N1 N 0.74064(15) 0.12792(10) 0.08871(10) 0.0347(4) Uani 1 1 d .
N2 N 0.56850(14) 0.17097(10) 0.10153(9) 0.0321(4) Uani 1 1 d .
C7 C 0.7393(2) 0.43317(13) 0.07608(13) 0.0405(6) Uani 1 1 d .
C8 C 0.8671(2) 0.40093(13) 0.07926(12) 0.0378(5) Uani 1 1 d .
C12 C 0.9110(2) 0.39807(16) 0.01100(14) 0.0514(7) Uani 1 1 d .
H12A H 0.9911 0.4231 0.0207 0.062 Uiso 1 1 calc R
H12B H 0.9214 0.3432 -0.0007 0.062 Uiso 1 1 calc R
C13 C 0.8291(3) 0.43645(18) -0.05254(16) 0.0687(9) Uani 1 1 d .
H13A H 0.8573 0.4411 -0.0937 0.082 Uiso 1 1 calc R
C14 C 0.7203(3) 0.46418(18) -0.05528(16) 0.0703(9) Uani 1 1 d .
H14A H 0.6769 0.4871 -0.0984 0.084 Uiso 1 1 calc R
C15 C 0.6596(2) 0.46243(16) 0.00457(16) 0.0601(8) Uani 1 1 d .
H15A H 0.5875 0.4289 -0.0095 0.072 Uiso 1 1 calc R
H15B H 0.6316 0.5154 0.0113 0.072 Uiso 1 1 calc R
C11 C 0.67874(18) 0.19512(12) 0.09354(11) 0.0301(5) Uani 1 1 d .
C16 C 0.6704(2) 0.06292(13) 0.09493(13) 0.0418(6) Uani 1 1 d .
H16A H 0.6934 0.0102 0.0938 0.050 Uiso 1 1 calc R
C17 C 0.5638(2) 0.08955(13) 0.10277(12) 0.0404(6) Uani 1 1 d .
H17A H 0.4982 0.0590 0.1081 0.048 Uiso 1 1 calc R
C18 C 0.85930(19) 0.12437(13) 0.07182(12) 0.0362(5) Uani 1 1 d .
C19 C 0.8608(2) 0.13800(14) 0.00038(13) 0.0447(6) Uani 1 1 d .
C20 C 0.9760(3) 0.13871(18) -0.01360(16) 0.0631(8) Uani 1 1 d .
H20A H 0.9818 0.1488 -0.0601 0.076 Uiso 1 1 calc R
C21 C 1.0812(2) 0.12484(19) 0.04004(17) 0.0682(9) Uani 1 1 d .
H21A H 1.1573 0.1270 0.0297 0.082 Uiso 1 1 calc R
C22 C 1.0749(2) 0.10788(16) 0.10836(15) 0.0555(7) Uani 1 1 d .
H22A H 1.1469 0.0969 0.1436 0.067 Uiso 1 1 calc R
C23 C 0.9633(2) 0.10661(14) 0.12640(13) 0.0425(6) Uani 1 1 d .
C24 C 0.9610(2) 0.08435(17) 0.20254(14) 0.0556(7) Uani 1 1 d .
H24A H 0.8759 0.0884 0.2058 0.067 Uiso 1 1 calc R
C25 C 1.0388(3) 0.1392(2) 0.25836(17) 0.0841(10) Uani 1 1 d .
H25A H 1.0116 0.1927 0.2478 0.126 Uiso 1 1 calc R
H25B H 1.1234 0.1348 0.2574 0.126 Uiso 1 1 calc R
H25C H 1.0309 0.1249 0.3053 0.126 Uiso 1 1 calc R
C26 C 1.0031(3) -0.0012(2) 0.21903(19) 0.0850(10) Uani 1 1 d .
H26A H 1.0002 -0.0144 0.2671 0.128 Uiso 1 1 calc R
H26B H 1.0857 -0.0070 0.2149 0.128 Uiso 1 1 calc R
H26C H 0.9497 -0.0359 0.1854 0.128 Uiso 1 1 calc R
C27 C 0.7449(2) 0.14648(16) -0.06072(13) 0.0506(7) Uani 1 1 d .
H27A H 0.6784 0.1620 -0.0393 0.061 Uiso 1 1 calc R
C28 C 0.7520(3) 0.2079(2) -0.11542(18) 0.0927(11) Uani 1 1 d .
H28A H 0.6754 0.2099 -0.1518 0.139 Uiso 1 1 calc R
H28B H 0.8169 0.1947 -0.1373 0.139 Uiso 1 1 calc R
H28C H 0.7684 0.2585 -0.0923 0.139 Uiso 1 1 calc R
C29 C 0.7099(4) 0.0670(2) -0.0974(2) 0.1029(13) Uani 1 1 d .
H29A H 0.6358 0.0727 -0.1354 0.154 Uiso 1 1 calc R
H29B H 0.6968 0.0293 -0.0629 0.154 Uiso 1 1 calc R
H29C H 0.7750 0.0489 -0.1172 0.154 Uiso 1 1 calc R
C30 C 0.46420(18) 0.22209(13) 0.10037(12) 0.0344(5) Uani 1 1 d .
C31 C 0.3988(2) 0.25270(14) 0.03391(13) 0.0409(6) Uani 1 1 d .
C32 C 0.3007(2) 0.30200(16) 0.03398(15) 0.0563(7) Uani 1 1 d .
H32A H 0.2555 0.3241 -0.0091 0.068 Uiso 1 1 calc R
C33 C 0.2694(2) 0.31877(17) 0.09685(17) 0.0640(8) Uani 1 1 d .
H33A H 0.2044 0.3530 0.0960 0.077 Uiso 1 1 calc R
C34 C 0.3326(2) 0.28577(17) 0.16055(15) 0.0578(7) Uani 1 1 d .
H34A H 0.3081 0.2967 0.2021 0.069 Uiso 1 1 calc R
C35 C 0.4325(2) 0.23622(14) 0.16475(13) 0.0422(6) Uani 1 1 d .
C36 C 0.4968(2) 0.19929(16) 0.23591(13) 0.0492(7) Uani 1 1 d .
H36A H 0.5671 0.1690 0.2291 0.059 Uiso 1 1 calc R
C37 C 0.4098(3) 0.14189(19) 0.25938(17) 0.0698(9) Uani 1 1 d .
H37A H 0.3810 0.1032 0.2223 0.105 Uiso 1 1 calc R
H37B H 0.3411 0.1705 0.2675 0.105 Uiso 1 1 calc R
H37C H 0.4528 0.1159 0.3031 0.105 Uiso 1 1 calc R
C38 C 0.5452(3) 0.2613(2) 0.29436(16) 0.0771(9) Uani 1 1 d .
H38A H 0.6007 0.2962 0.2791 0.116 Uiso 1 1 calc R
H38B H 0.5878 0.2354 0.3382 0.116 Uiso 1 1 calc R
H38C H 0.4776 0.2911 0.3025 0.116 Uiso 1 1 calc R
C39 C 0.4260(2) 0.22899(16) -0.03645(13) 0.0508(7) Uani 1 1 d .
H39A H 0.5142 0.2176 -0.0258 0.061 Uiso 1 1 calc R
C40 C 0.3982(3) 0.2921(2) -0.09440(16) 0.0826(10) Uani 1 1 d .
H40A H 0.4414 0.3397 -0.0761 0.124 Uiso 1 1 calc R
H40B H 0.3115 0.3023 -0.1084 0.124 Uiso 1 1 calc R
H40C H 0.4242 0.2741 -0.1355 0.124 Uiso 1 1 calc R
C41 C 0.3583(4) 0.15369(19) -0.06582(17) 0.0909(11) Uani 1 1 d .
H41A H 0.3775 0.1394 -0.1100 0.136 Uiso 1 1 calc R
H41B H 0.2714 0.1621 -0.0747 0.136 Uiso 1 1 calc R
H41C H 0.3832 0.1119 -0.0313 0.136 Uiso 1 1 calc R
B1 B 0.8816(3) 0.46768(19) 0.20986(18) 0.0571(8) Uani 1 1 d .
H1 H 0.9221 0.5108 0.2522 0.068 Uiso 1 1 calc R
B2 B 0.7319(3) 0.47703(18) 0.15245(18) 0.0538(8) Uani 1 1 d .
H2 H 0.6711 0.5270 0.1558 0.065 Uiso 1 1 calc R
B3 B 0.8605(3) 0.49061(17) 0.11784(16) 0.0462(7) Uani 1 1 d .
H3 H 0.8866 0.5480 0.0995 0.055 Uiso 1 1 calc R
B4 B 0.9671(3) 0.41810(17) 0.15815(16) 0.0480(7) Uani 1 1 d .
H4 H 1.0661 0.4280 0.1655 0.058 Uiso 1 1 calc R
B5 B 0.9125(3) 0.36590(18) 0.22213(16) 0.0518(8) Uani 1 1 d .
H5 H 0.9769 0.3437 0.2715 0.062 Uiso 1 1 calc R
B6 B 0.7635(3) 0.40345(18) 0.21819(17) 0.0540(8) Uani 1 1 d .
H6 H 0.7249 0.4073 0.2651 0.065 Uiso 1 1 calc R
B9 B 0.8980(2) 0.32122(16) 0.13453(15) 0.0402(6) Uani 1 1 d .
H9 H 0.9552 0.2748 0.1196 0.048 Uiso 1 1 calc R
B10 B 0.7805(3) 0.31083(16) 0.18077(15) 0.0425(7) Uani 1 1 d .
H10 H 0.7619 0.2582 0.2098 0.051 Uiso 1 1 calc R
B11 B 0.6700(3) 0.37833(16) 0.12908(16) 0.0448(7) Uani 1 1 d .
H11 H 0.5696 0.3719 0.1106 0.054 Uiso 1 1 calc R
B12 B 0.7291(2) 0.28454(14) 0.09077(14) 0.0326(6) Uani 1 1 d .
H12 H 0.6969 0.2684 0.0335 0.039 Uiso 1 1 calc R

loop_
_atom_site_aniso_label
_atom_site_aniso_U_11
_atom_site_aniso_U_22
_atom_site_aniso_U_33
_atom_site_aniso_U_23
_atom_site_aniso_U_13
_atom_site_aniso_U_12
N1 0.0312(9) 0.0316(10) 0.0441(11) 0.0005(9) 0.0150(8) 0.0031(8)
N2 0.0290(9) 0.0307(10) 0.0389(11) 0.0024(8) 0.0130(8) -0.0003(8)
C7 0.0384(12) 0.0321(13) 0.0513(15) 0.0008(11) 0.0125(11) -0.0013(10)
C8 0.0379(12) 0.0324(13) 0.0452(14) -0.0042(10) 0.0147(11) -0.0060(10)
C12 0.0592(16) 0.0459(15) 0.0575(17) -0.0035(13) 0.0304(14) -0.0106(12)
C13 0.097(2) 0.067(2) 0.0472(18) -0.0007(15) 0.0264(17) -0.0147(18)
C14 0.090(2) 0.064(2) 0.0467(18) 0.0117(15) -0.0017(17) -0.0103(18)
C15 0.0515(16) 0.0439(16) 0.077(2) 0.0148(14) 0.0028(14) -0.0013(12)
C11 0.0275(10) 0.0333(12) 0.0308(12) 0.0003(9) 0.0097(9) 0.0007(9)
C16 0.0437(13) 0.0272(12) 0.0575(16) -0.0001(11) 0.0188(12) -0.0037(10)
C17 0.0380(12) 0.0323(13) 0.0531(15) 0.0035(11) 0.0160(11) -0.0051(10)
C18 0.0333(12) 0.0312(12) 0.0485(14) -0.0030(11) 0.0183(10) 0.0020(9)
C19 0.0451(14) 0.0434(15) 0.0511(16) 0.0020(12) 0.0226(12) 0.0086(11)
C20 0.0570(17) 0.082(2) 0.0602(18) 0.0166(15) 0.0335(15) 0.0145(15)
C21 0.0435(16) 0.094(2) 0.078(2) 0.0160(18) 0.0341(15) 0.0116(15)
C22 0.0360(13) 0.0673(19) 0.0657(19) 0.0051(14) 0.0178(13) 0.0103(12)
C23 0.0368(13) 0.0421(14) 0.0507(15) -0.0009(11) 0.0156(11) 0.0046(10)
C24 0.0384(13) 0.077(2) 0.0533(17) 0.0038(15) 0.0156(12) 0.0104(13)
C25 0.095(2) 0.089(3) 0.061(2) -0.0085(18) 0.0085(18) 0.014(2)
C26 0.107(3) 0.073(2) 0.082(2) 0.0207(18) 0.038(2) 0.0048(19)
C27 0.0503(15) 0.0578(17) 0.0467(15) 0.0013(13) 0.0179(12) 0.0093(12)
C28 0.098(3) 0.094(3) 0.073(2) 0.029(2) 0.0007(19) -0.012(2)
C29 0.108(3) 0.069(2) 0.105(3) -0.007(2) -0.019(2) -0.007(2)
C30 0.0270(11) 0.0322(12) 0.0458(14) 0.0028(10) 0.0131(10) 0.0002(9)
C31 0.0348(12) 0.0411(14) 0.0458(15) 0.0023(11) 0.0090(11) -0.0020(10)
C32 0.0436(14) 0.0612(18) 0.0611(18) 0.0134(14) 0.0085(13) 0.0143(12)
C33 0.0514(16) 0.0651(19) 0.077(2) 0.0072(16) 0.0203(15) 0.0276(14)
C34 0.0501(15) 0.0691(19) 0.0610(18) 0.0011(15) 0.0268(14) 0.0188(14)
C35 0.0354(12) 0.0462(15) 0.0487(15) 0.0013(12) 0.0176(11) 0.0018(10)
C36 0.0406(13) 0.0675(18) 0.0435(15) 0.0060(13) 0.0180(11) 0.0107(12)
C37 0.0566(17) 0.082(2) 0.076(2) 0.0266(17) 0.0280(15) 0.0084(15)
C38 0.0664(19) 0.112(3) 0.0547(19) -0.0131(18) 0.0193(15) -0.0089(18)
C39 0.0455(14) 0.0645(18) 0.0409(15) 0.0042(13) 0.0083(11) 0.0016(12)
C40 0.108(3) 0.083(2) 0.059(2) 0.0101(18) 0.0265(19) -0.019(2)
C41 0.153(3) 0.063(2) 0.055(2) -0.0105(17) 0.024(2) -0.023(2)
B1 0.071(2) 0.0458(18) 0.056(2) -0.0176(15) 0.0208(17) -0.0180(16)
B2 0.0600(18) 0.0349(16) 0.076(2) -0.0105(15) 0.0352(17) -0.0021(14)
B3 0.0499(16) 0.0319(15) 0.0597(19) -0.0066(13) 0.0192(14) -0.0081(12)
B4 0.0418(15) 0.0465(18) 0.0548(19) -0.0048(14) 0.0107(14) -0.0108(13)
B5 0.0584(18) 0.0507(19) 0.0417(17) -0.0014(14) 0.0049(14) -0.0120(15)
B6 0.072(2) 0.0447(18) 0.0546(19) -0.0119(15) 0.0328(17) -0.0104(15)
B9 0.0360(14) 0.0372(15) 0.0480(17) -0.0022(13) 0.0122(12) 0.0001(11)
B10 0.0510(16) 0.0373(16) 0.0426(16) -0.0009(13) 0.0182(13) -0.0063(12)
B11 0.0419(15) 0.0354(15) 0.0628(19) -0.0016(14) 0.0240(14) -0.0020(12)
B12 0.0281(12) 0.0292(13) 0.0415(15) -0.0044(11) 0.0109(11) 0.0011(10)

loop_
_atom_type_symbol
_atom_type_description
_atom_type_scat_dispersion_real
_atom_type_scat_dispersion_imag
_atom_type_scat_source
C C 0.0033 0.0016 'International Tables Vol C Tables 4.2.6.8 and 6.1.1.4'
H H 0.0000 0.0000 'International Tables Vol C Tables 4.2.6.8 and 6.1.1.4'
B B 0.0013 0.0007 'International Tables Vol C Tables 4.2.6.8 and 6.1.1.4'
N N 0.0061 0.0033 'International Tables Vol C Tables 4.2.6.8 and 6.1.1.4'

loop_
_geom_angle_atom_site_label_1
_geom_angle_atom_site_label_2
_geom_angle_atom_site_label_3
_geom_angle
C11 N1 C16 110.35(17)
C11 N1 C18 124.80(17)
C16 N1 C18 124.56(18)
C11 N2 C17 110.10(16)
C11 N2 C30 125.46(17)
C17 N2 C30 124.05(16)
C15 C7 C8 118.9(2)
C15 C7 B2 120.0(2)
C8 C7 B2 112.8(2)
C15 C7 B3 117.1(2)
C8 C7 B3 63.33(15)
B2 C7 B3 63.07(16)
C15 C7 B11 117.6(2)
C8 C7 B11 110.75(18)
B2 C7 B11 65.24(16)
B3 C7 B11 117.7(2)
C12 C8 C7 119.5(2)
C12 C8 B4 119.85(19)
C7 C8 B4 112.50(19)
C12 C8 B9 117.13(19)
C7 C8 B9 110.29(17)
B4 C8 B9 65.64(16)
C12 C8 B3 117.83(19)
C7 C8 B3 63.26(15)
B4 C8 B3 62.76(17)
B9 C8 B3 117.50(19)
C13 C12 C8 115.2(2)
C14 C13 C12 124.9(3)
C13 C14 C15 125.5(3)
C14 C15 C7 115.2(2)
N1 C11 N2 105.04(17)
N1 C11 B12 126.29(17)
N2 C11 B12 128.67(18)
C17 C16 N1 107.2(2)
C16 C17 N2 107.29(18)
C23 C18 C19 123.7(2)
C23 C18 N1 118.9(2)
C19 C18 N1 117.3(2)
C20 C19 C18 116.2(2)
C20 C19 C27 120.5(2)
C18 C19 C27 123.2(2)
C21 C20 C19 121.3(3)
C22 C21 C20 120.5(2)
C21 C22 C23 121.4(3)
C18 C23 C22 116.7(2)
C18 C23 C24 124.1(2)
C22 C23 C24 119.2(2)
C25 C24 C23 112.3(2)
C25 C24 C26 110.0(3)
C23 C24 C26 110.6(2)
C28 C27 C19 114.6(2)
C28 C27 C29 110.0(3)
C19 C27 C29 110.0(2)
C35 C30 C31 123.5(2)
C35 C30 N2 118.71(19)
C31 C30 N2 117.79(18)
C32 C31 C30 117.0(2)
C32 C31 C39 120.5(2)
C30 C31 C39 122.4(2)
C33 C32 C31 120.9(2)
C34 C33 C32 120.7(2)
C33 C34 C35 121.6(2)
C34 C35 C30 116.3(2)
C34 C35 C36 119.6(2)
C30 C35 C36 124.1(2)
C35 C36 C37 109.7(2)
C35 C36 C38 112.2(2)
C37 C36 C38 110.6(2)
C40 C39 C41 109.3(2)
C40 C39 C31 114.7(2)
C41 C39 C31 110.8(2)
B6 B1 B5 60.74(18)
B6 B1 B3 108.6(2)
B5 B1 B3 108.6(2)
B6 B1 B2 59.31(18)
B5 B1 B2 107.2(2)
B3 B1 B2 59.76(17)
B6 B1 B4 107.1(2)
B5 B1 B4 59.54(17)
B3 B1 B4 59.42(17)
B2 B1 B4 105.2(2)
C7 B2 B6 105.9(2)
C7 B2 B3 59.33(15)
B6 B2 B3 109.5(2)
C7 B2 B1 104.6(2)
B6 B2 B1 60.09(19)
B3 B2 B1 60.11(17)
C7 B2 B11 58.51(15)
B6 B2 B11 61.10(17)
B3 B2 B11 109.04(19)
B1 B2 B11 108.3(2)
C7 B3 C8 53.41(13)
C7 B3 B4 100.56(18)
C8 B3 B4 57.61(15)
C7 B3 B2 57.60(16)
C8 B3 B2 100.53(18)
B4 B3 B2 106.2(2)
C7 B3 B1 103.30(19)
C8 B3 B1 103.4(2)
B4 B3 B1 60.30(18)
B2 B3 B1 60.13(18)
C8 B4 B3 59.63(15)
C8 B4 B5 105.91(19)
B3 B4 B5 109.8(2)
C8 B4 B1 104.9(2)
B3 B4 B1 60.28(18)
B5 B4 B1 60.06(18)
C8 B4 B9 58.06(15)
B3 B4 B9 108.69(19)
B5 B4 B9 61.02(16)
B1 B4 B9 107.89(19)
B4 B5 B10 111.1(2)
B4 B5 B1 60.40(17)
B10 B5 B1 110.0(2)
B4 B5 B6 106.9(2)
B10 B5 B6 59.48(16)
B1 B5 B6 59.54(18)
B4 B5 B9 61.39(16)
B10 B5 B9 59.90(15)
B1 B5 B9 108.4(2)
B6 B5 B9 104.7(2)
B2 B6 B10 111.3(2)
B2 B6 B1 60.60(18)
B10 B6 B1 110.4(2)
B2 B6 B5 107.4(2)
B10 B6 B5 59.73(16)
B1 B6 B5 59.72(18)
B2 B6 B11 61.53(17)
B10 B6 B11 60.12(16)
B1 B6 B11 109.0(2)
B5 B6 B11 105.4(2)
C8 B9 B10 109.42(18)
C8 B9 B5 101.81(18)
B10 B9 B5 58.54(15)
C8 B9 B4 56.30(15)
B10 B9 B4 106.81(19)
B5 B9 B4 57.60(16)
C8 B9 B12 88.00(16)
B10 B9 B12 54.73(14)
B5 B9 B12 111.81(18)
B4 B9 B12 133.88(19)
B12 B10 B6 126.5(2)
B12 B10 B5 127.60(19)
B6 B10 B5 60.78(18)
B12 B10 B9 68.06(15)
B6 B10 B9 106.88(19)
B5 B10 B9 61.56(16)
B12 B10 B11 66.79(16)
B6 B10 B11 61.52(17)
B5 B10 B11 107.3(2)
B9 B10 B11 99.17(18)
C7 B11 B10 108.58(18)
C7 B11 B6 101.15(19)
B10 B11 B6 58.36(16)
C7 B11 B2 56.25(15)
B10 B11 B2 106.4(2)
B6 B11 B2 57.37(17)
C7 B11 B12 87.86(16)
B10 B11 B12 55.27(14)
B6 B11 B12 112.25(19)
B2 B11 B12 134.22(19)
C11 B12 B10 103.60(18)
C11 B12 B11 126.38(17)
B10 B12 B11 57.95(15)
C11 B12 B9 125.98(18)
B10 B12 B9 57.21(14)
B11 B12 B9 88.22(16)

loop_
_geom_bond_atom_site_label_1
_geom_bond_atom_site_label_2
_geom_bond_distance
N1 C11 1.350(3)
N1 C16 1.378(3)
N1 C18 1.457(3)
N2 C11 1.354(2)
N2 C17 1.379(3)
N2 C30 1.455(3)
C7 C15 1.516(4)
C7 C8 1.527(3)
C7 B2 1.667(4)
C7 B3 1.698(4)
C7 B11 1.709(3)
C8 C12 1.520(3)
C8 B4 1.663(4)
C8 B9 1.696(4)
C8 B3 1.699(3)
C12 C13 1.477(4)
C13 C14 1.300(4)
C14 C15 1.485(4)
C11 B12 1.622(3)
C16 C17 1.328(3)
C18 C23 1.388(3)
C18 C19 1.397(3)
C19 C20 1.392(3)
C19 C27 1.520(3)
C20 C21 1.374(4)
C21 C22 1.364(4)
C22 C23 1.389(3)
C23 C24 1.518(3)
C24 C25 1.514(4)
C24 C26 1.531(4)
C27 C28 1.495(4)
C27 C29 1.522(4)
C30 C35 1.396(3)
C30 C31 1.398(3)
C31 C32 1.384(3)
C31 C39 1.517(3)
C32 C33 1.374(4)
C33 C34 1.366(4)
C34 C35 1.389(3)
C35 C36 1.507(3)
C36 C37 1.529(4)
C36 C38 1.531(4)
C39 C40 1.516(4)
C39 C41 1.517(4)
B1 B6 1.758(4)
B1 B5 1.761(5)
B1 B3 1.766(4)
B1 B2 1.767(5)
B1 B4 1.767(4)
B2 B6 1.744(5)
B2 B3 1.760(4)
B2 B11 1.820(4)
B3 B4 1.751(4)
B4 B5 1.751(4)
B4 B9 1.821(4)
B5 B10 1.760(4)
B5 B6 1.779(5)
B5 B9 1.814(4)
B6 B10 1.756(4)
B6 B11 1.813(4)
B9 B10 1.785(4)
B9 B12 1.970(4)
B10 B12 1.734(4)
B10 B11 1.788(4)
B11 B12 1.939(4)
